data_1513091
loop_
_publ_author_name
'Ye, H.-Q.'
'Peng, Y.'
'Li, Z.'
'Wang, C.-C.'
'Zheng, Y.-X.'
'Motevalli, M.'
'Wyatt, P. B.'
'Gillin, W. P.'
'Hern\'andez, I.'

_publ_section_title
;
 Effect of Fluorination on the Radiative Properties of Er3+Organic
 Complexes: An Opto-Structural Correlation Study
;
_journal_issue 45
_journal_name_full 'The Journal of Physical Chemistry C'
_journal_page_first 23970
_journal_paper_doi 10.1021/jp4093282
_journal_volume 117
_journal_year 2013
_chemical_formula_sum 'C72 H60 Er N3 O6 P6'
_chemical_formula_weight 1416.31
_chemical_name_common 'C72H60N6O6P6 Er'
_space_group_crystal_system triclinic
_space_group_IT_number 2
_space_group_name_Hall '-P 1'
_space_group_name_H-M_alt 'P -1'
_symmetry_space_group_name_Hall '-P 1'
_symmetry_space_group_name_H-M 'P -1'
_atom_sites_solution_hydrogens geom
_atom_sites_solution_primary direct
_atom_sites_solution_secondary difmap
_cell_angle_alpha 89.8600(10)
_cell_angle_beta 76.1180(10)
_cell_angle_gamma 62.7920(10)
_cell_formula_units_Z 2
_cell_length_a 14.3290(3)
_cell_length_b 14.8267(4)
_cell_length_c 17.7919(4)
_cell_measurement_reflns_used 9930
_cell_measurement_temperature 100.(2)
_cell_measurement_theta_max 65.9273
_cell_measurement_theta_min 4.9630
_cell_volume 3238.21(14)
_computing_cell_refinement 'SAINT V7.68A (Bruker AXS, 2009)'
_computing_data_collection 'Bruker Instrument Service v2011.6.0.0'
_computing_data_reduction 'SAINT V7.68A (Bruker AXS, 2009)'
_computing_structure_refinement 'SHELXL-97 (Sheldrick, 2008)'
_computing_structure_solution 'SHELXS-97 (Sheldrick, 2008)'
_diffrn_ambient_temperature 100.(2)
_diffrn_detector_area_resol_mean 8.3333
_diffrn_measured_fraction_theta_full 0.950
_diffrn_measured_fraction_theta_max 0.950
_diffrn_radiation_wavelength 1.54178
_diffrn_reflns_av_R_equivalents 0.0289
_diffrn_reflns_av_sigmaI/netI 0.0242
_diffrn_reflns_limit_h_max 16
_diffrn_reflns_limit_h_min -16
_diffrn_reflns_limit_k_max 15
_diffrn_reflns_limit_k_min -17
_diffrn_reflns_limit_l_max 20
_diffrn_reflns_limit_l_min -19
_diffrn_reflns_number 39012
_diffrn_reflns_theta_full 66.43
_diffrn_reflns_theta_max 66.43
_diffrn_reflns_theta_min 4.50
_exptl_absorpt_coefficient_mu 4.251
_exptl_absorpt_correction_T_max 0.82
_exptl_absorpt_correction_T_min 0.70
_exptl_absorpt_correction_type multi-scan
_exptl_absorpt_process_details 'SADABS V2008/1 (Bruker AXS)'
_exptl_crystal_colour 'translucent colourless'
_exptl_crystal_density_diffrn 1.453
_exptl_crystal_density_method 'not measured'
_exptl_crystal_description block
_exptl_crystal_F_000 1438
_exptl_crystal_size_max 0.130
_exptl_crystal_size_mid 0.100
_exptl_crystal_size_min 0.050
_refine_diff_density_max 0.443
_refine_diff_density_min -0.413
_refine_ls_extinction_method none
_refine_ls_goodness_of_fit_ref 1.049
_refine_ls_hydrogen_treatment mixed
_refine_ls_matrix_type full
_refine_ls_number_parameters 793
_refine_ls_number_reflns 10829
_refine_ls_number_restraints 0
_refine_ls_restrained_S_all 1.049
_refine_ls_R_factor_all 0.0223
_refine_ls_R_factor_gt 0.0222
_refine_ls_shift/su_max 0.002
_refine_ls_shift/su_mean 0.000
_refine_ls_structure_factor_coef Fsqd
_refine_ls_weighting_details 'calc w=1/[\s^2^(Fo^2^)+(0.0285P)^2^+2.6031P] where P=(Fo^2^+2Fc^2^)/3'
_refine_ls_weighting_scheme calc
_refine_ls_wR_factor_gt 0.0587
_refine_ls_wR_factor_ref 0.0587
_reflns_number_gt 10783
_reflns_number_total 10829
_reflns_threshold_expression >2sigma(I)
_cod_data_source_file jp4093282_si_004.cif
_cod_data_source_block I
_cod_original_cell_volume 3238.21(13)
_cod_database_code 1513091

loop_
_space_group_symop_operation_xyz
'x, y, z'
'-x, -y, -z'

loop_
_atom_site_type_symbol
_atom_site_label
_atom_site_fract_x
_atom_site_fract_y
_atom_site_fract_z
_atom_site_U_iso_or_equiv
_atom_site_adp_type
_atom_site_calc_flag
_atom_site_refinement_flags
_atom_site_occupancy
Er Er1 0.275772(7) 0.18516(7) 0.273455(5) 0.00955(4) Uani d . 1
P P1 0.40738(3) 0.23409(3) 0.39644(2) 0.01073(9) Uani d . 1
P P2 0.53057(3) 0.17299(3) 0.23657(2) 0.01157(9) Uani d . 1
P P3 0.07190(3) 0.14285(3) 0.39406(2) 0.01184(9) Uani d . 1
P P4 0.25211(3) -0.03337(3) 0.30329(2) 0.01114(9) Uani d . 1
P P5 0.19890(4) 0.25405(3) 0.10241(2) 0.01307(9) Uani d . 1
P P6 0.16442(4) 0.41996(3) 0.20239(3) 0.01382(10) Uani d . 1
O O1 0.31996(9) 0.21119(9) 0.38108(7) 0.0130(2) Uani d . 1
O O2 0.44846(9) 0.14621(10) 0.21627(7) 0.0141(3) Uani d . 1
O O3 0.11453(9) 0.20949(9) 0.34884(7) 0.0129(2) Uani d . 1
O O4 0.32229(9) 0.01907(9) 0.27706(7) 0.0118(2) Uani d . 1
O O5 0.24051(10) 0.17816(9) 0.15895(7) 0.0143(3) Uani d . 1
O O6 0.20991(10) 0.35271(9) 0.26259(7) 0.0134(3) Uani d . 1
N N1 0.51390(12) 0.20195(12) 0.32644(9) 0.0145(3) Uani d . 1
N N2 0.15043(12) 0.02244(12) 0.37729(9) 0.0149(3) Uani d . 1
N N3 0.18713(13) 0.36462(12) 0.11845(9) 0.0176(3) Uani d . 1
C C1 0.66482(14) 0.06421(14) 0.20027(10) 0.0143(4) Uani d . 1
C C2 0.69635(16) -0.01707(15) 0.24385(12) 0.0228(4) Uani d . 1
H H2 0.6518 -0.0114 0.2945 0.027 Uiso calc R 1
C C3 0.79266(17) -0.10673(16) 0.21395(13) 0.0278(5) Uani d . 1
H H3 0.8141 -0.1617 0.2445 0.033 Uiso calc R 1
C C4 0.85747(16) -0.11623(16) 0.13997(13) 0.0257(5) Uani d . 1
H H4 0.9221 -0.1784 0.1189 0.031 Uiso calc R 1
C C5 0.82786(16) -0.03504(17) 0.09681(12) 0.0274(5) Uani d . 1
H H5 0.8728 -0.0409 0.0462 0.033 Uiso calc R 1
C C6 0.73232(15) 0.05546(16) 0.12722(11) 0.0215(4) Uani d . 1
H H6 0.7132 0.1117 0.0978 0.026 Uiso calc R 1
C C7 0.53245(14) 0.27415(14) 0.18061(11) 0.0172(4) Uani d . 1
C C8 0.56981(17) 0.33827(16) 0.20301(13) 0.0260(4) Uani d . 1
H H8 0.5915 0.3316 0.25 0.031 Uiso calc R 1
C C9 0.57576(19) 0.41247(17) 0.15688(15) 0.0363(6) Uani d . 1
H H9 0.6016 0.4562 0.1725 0.044 Uiso calc R 1
C C10 0.5444(2) 0.42252(18) 0.08885(15) 0.0392(6) Uani d . 1
H H10 0.5496 0.4724 0.057 0.047 Uiso calc R 1
C C11 0.5053(2) 0.3603(2) 0.06686(14) 0.0402(6) Uani d . 1
H H11 0.4824 0.3683 0.0203 0.048 Uiso calc R 1
C C12 0.49918(18) 0.28577(17) 0.11240(12) 0.0284(5) Uani d . 1
H H12 0.4723 0.2429 0.0969 0.034 Uiso calc R 1
C C13 0.34357(14) 0.36942(14) 0.42956(10) 0.0143(4) Uani d . 1
C C14 0.23526(15) 0.43327(15) 0.43288(11) 0.0199(4) Uani d . 1
H H14 0.1926 0.4059 0.4188 0.024 Uiso calc R 1
C C15 0.18884(17) 0.53772(16) 0.45684(12) 0.0257(4) Uani d . 1
H H15 0.115 0.5815 0.458 0.031 Uiso calc R 1
C C16 0.24958(17) 0.57739(15) 0.47882(12) 0.0246(4) Uani d . 1
H H16 0.2178 0.6485 0.495 0.03 Uiso calc R 1
C C17 0.35750(18) 0.51331(16) 0.47738(13) 0.0258(4) Uani d . 1
H H17 0.399 0.5404 0.4938 0.031 Uiso calc R 1
C C18 0.40440(16) 0.41015(15) 0.45200(12) 0.0212(4) Uani d . 1
H H18 0.4787 0.3668 0.4499 0.025 Uiso calc R 1
C C19 0.45074(14) 0.17250(13) 0.47815(10) 0.0129(3) Uani d . 1
C C20 0.37670(15) 0.20337(14) 0.55169(10) 0.0162(4) Uani d . 1
H H20 0.3056 0.2587 0.5587 0.019 Uiso calc R 1
C C21 0.40645(16) 0.15362(15) 0.61480(11) 0.0199(4) Uani d . 1
H H21 0.3557 0.1751 0.6649 0.024 Uiso calc R 1
C C22 0.51006(16) 0.07268(15) 0.60489(11) 0.0199(4) Uani d . 1
H H22 0.53 0.0381 0.648 0.024 Uiso calc R 1
C C23 0.58443(15) 0.04222(14) 0.53226(12) 0.0190(4) Uani d . 1
H H23 0.6556 -0.0129 0.5256 0.023 Uiso calc R 1
C C24 0.55524(15) 0.09222(14) 0.46891(11) 0.0156(4) Uani d . 1
H H24 0.6067 0.0716 0.4192 0.019 Uiso calc R 1
C C25 0.04031(14) 0.18261(14) 0.49711(10) 0.0148(4) Uani d . 1
C C26 -0.04356(15) 0.17624(14) 0.55174(11) 0.0190(4) Uani d . 1
H H26 -0.0848 0.1489 0.5352 0.023 Uiso calc R 1
C C27 -0.06742(16) 0.20956(15) 0.63016(11) 0.0222(4) Uani d . 1
H H27 -0.1252 0.2055 0.6669 0.027 Uiso calc R 1
C C28 -0.00744(16) 0.24857(16) 0.65485(11) 0.0239(4) Uani d . 1
H H28 -0.0239 0.2713 0.7085 0.029 Uiso calc R 1
C C29 0.07662(17) 0.25456(17) 0.60133(12) 0.0270(5) Uani d . 1
H H29 0.1181 0.2811 0.6184 0.032 Uiso calc R 1
C C30 0.10071(16) 0.22190(16) 0.52258(11) 0.0222(4) Uani d . 1
H H30 0.1584 0.2264 0.4861 0.027 Uiso calc R 1
C C31 -0.05500(14) 0.16723(14) 0.37476(10) 0.0156(4) Uani d . 1
C C32 -0.09573(15) 0.09810(16) 0.39288(11) 0.0211(4) Uani d . 1
H H32 -0.057 0.0391 0.4158 0.025 Uiso calc R 1
C C33 -0.19257(17) 0.11527(18) 0.37755(12) 0.0277(5) Uani d . 1
H H33 -0.2201 0.0681 0.39 0.033 Uiso calc R 1
C C34 -0.24901(17) 0.20099(19) 0.34415(13) 0.0319(5) Uani d . 1
H H34 -0.3158 0.2132 0.3342 0.038 Uiso calc R 1
C C35 -0.20820(18) 0.26917(19) 0.32508(14) 0.0318(5) Uani d . 1
H H35 -0.2467 0.3276 0.3015 0.038 Uiso calc R 1
C C36 -0.11118(16) 0.25253(16) 0.34031(12) 0.0221(4) Uani d . 1
H H36 -0.0835 0.2994 0.3272 0.027 Uiso calc R 1
C C37 0.33522(14) -0.15797(14) 0.32805(11) 0.0138(4) Uani d . 1
C C38 0.31757(15) -0.17807(14) 0.40509(11) 0.0164(4) Uani d . 1
H H38 0.2569 -0.1286 0.4439 0.02 Uiso calc R 1
C C39 0.38784(16) -0.26984(15) 0.42556(12) 0.0215(4) Uani d . 1
H H39 0.3755 -0.2829 0.4784 0.026 Uiso calc R 1
C C40 0.47620(16) -0.34269(15) 0.36908(12) 0.0237(4) Uani d . 1
H H40 0.5248 -0.4054 0.3832 0.028 Uiso calc R 1
C C41 0.49341(16) -0.32371(15) 0.29199(12) 0.0222(4) Uani d . 1
H H41 0.5536 -0.3738 0.2532 0.027 Uiso calc R 1
C C42 0.42332(15) -0.23222(14) 0.27127(11) 0.0180(4) Uani d . 1
H H42 0.4352 -0.2199 0.2183 0.022 Uiso calc R 1
C C43 0.21439(15) -0.05673(13) 0.21815(11) 0.0151(4) Uani d . 1
C C44 0.11625(16) -0.05783(15) 0.22452(12) 0.0208(4) Uani d . 1
H H44 0.0663 -0.0439 0.2744 0.025 Uiso calc R 1
C C45 0.09090(18) -0.07920(16) 0.15853(13) 0.0279(5) Uani d . 1
H H45 0.0234 -0.0792 0.1634 0.034 Uiso calc R 1
C C46 0.1633(2) -0.10045(17) 0.08570(13) 0.0302(5) Uani d . 1
H H46 0.1461 -0.116 0.0407 0.036 Uiso calc R 1
C C47 0.26127(19) -0.09901(16) 0.07856(12) 0.0261(5) Uani d . 1
H H47 0.3111 -0.1136 0.0286 0.031 Uiso calc R 1
C C48 0.28647(16) -0.07637(14) 0.14409(11) 0.0193(4) Uani d . 1
H H48 0.3529 -0.0742 0.1388 0.023 Uiso calc R 1
C C49 0.01858(15) 0.49427(14) 0.24317(11) 0.0185(4) Uani d . 1
C C50 -0.03394(16) 0.47508(15) 0.31223(12) 0.0219(4) Uani d . 1
H H50 0.0075 0.4275 0.3423 0.026 Uiso calc R 1
C C51 -0.14704(17) 0.52482(16) 0.33814(13) 0.0279(5) Uani d . 1
H H51 -0.1826 0.5105 0.3853 0.033 Uiso calc R 1
C C52 -0.20769(17) 0.59506(17) 0.29538(14) 0.0306(5) Uani d . 1
H H52 -0.285 0.6277 0.3124 0.037 Uiso calc R 1
C C53 -0.15554(19) 0.61787(18) 0.22752(14) 0.0367(6) Uani d . 1
H H53 -0.1972 0.6677 0.1989 0.044 Uiso calc R 1
C C54 -0.04311(18) 0.56811(18) 0.20152(13) 0.0321(5) Uani d . 1
H H54 -0.0077 0.5841 0.1552 0.039 Uiso calc R 1
C C55 0.21724(15) 0.50968(14) 0.18673(11) 0.0185(4) Uani d . 1
C C56 0.26087(15) 0.53135(15) 0.24182(11) 0.0197(4) Uani d . 1
H H56 0.2656 0.4965 0.2868 0.024 Uiso calc R 1
C C57 0.29746(16) 0.60359(16) 0.23142(13) 0.0250(4) Uani d . 1
H H57 0.3275 0.6178 0.2691 0.03 Uiso calc R 1
C C58 0.29035(18) 0.65504(16) 0.16637(13) 0.0288(5) Uani d . 1
H H58 0.3141 0.7055 0.16 0.035 Uiso calc R 1
C C59 0.2487(2) 0.63292(17) 0.11078(13) 0.0332(5) Uani d . 1
H H59 0.2445 0.6679 0.0659 0.04 Uiso calc R 1
C C60 0.21309(19) 0.55996(16) 0.12011(12) 0.0278(5) Uani d . 1
H H60 0.1858 0.5441 0.0812 0.033 Uiso calc R 1
C C61 0.07052(15) 0.26258(15) 0.09707(10) 0.0188(4) Uani d . 1
C C62 0.04597(17) 0.18431(17) 0.11841(13) 0.0268(5) Uani d . 1
H H62 0.0963 0.1267 0.1366 0.032 Uiso calc R 1
C C63 -0.05169(18) 0.18932(19) 0.11346(15) 0.0353(5) Uani d . 1
H H63 -0.0676 0.1352 0.1282 0.042 Uiso calc R 1
C C64 -0.12492(18) 0.2721(2) 0.08736(14) 0.0380(6) Uani d . 1
H H64 -0.191 0.2749 0.0831 0.046 Uiso calc R 1
C C65 -0.1022(2) 0.3520(2) 0.06713(16) 0.0465(7) Uani d . 1
H H65 -0.1535 0.4099 0.0499 0.056 Uiso calc R 1
C C66 -0.00480(19) 0.34786(19) 0.07197(14) 0.0352(5) Uani d . 1
H H66 0.0102 0.4028 0.0583 0.042 Uiso calc R 1
C C67 0.29058(14) 0.20131(15) 0.00663(10) 0.0166(4) Uani d . 1
C C68 0.29503(16) 0.26426(18) -0.05060(12) 0.0281(5) Uani d . 1
H H68 0.2504 0.3362 -0.0392 0.034 Uiso calc R 1
C C69 0.36482(17) 0.2217(2) -0.12446(13) 0.0358(6) Uani d . 1
H H69 0.3677 0.2647 -0.1637 0.043 Uiso calc R 1
C C70 0.43019(16) 0.11716(19) -0.14152(12) 0.0305(5) Uani d . 1
H H70 0.4774 0.0884 -0.1924 0.037 Uiso calc R 1
C C71 0.42675(18) 0.05508(18) -0.08485(13) 0.0300(5) Uani d . 1
H H71 0.4724 -0.0167 -0.0963 0.036 Uiso calc R 1
C C72 0.35677(17) 0.09689(16) -0.01086(12) 0.0251(4) Uani d . 1
H H72 0.3543 0.0534 0.0281 0.03 Uiso calc R 1

loop_
_atom_site_aniso_label
_atom_site_aniso_U_11
_atom_site_aniso_U_22
_atom_site_aniso_U_33
_atom_site_aniso_U_12
_atom_site_aniso_U_13
_atom_site_aniso_U_23
Er1 0.00906(6) 0.01045(7) 0.01026(6) -0.00549(5) -0.00265(4) 0.00206(4)
P1 0.0102(2) 0.0122(2) 0.0106(2) -0.00584(17) -0.00289(16) 0.00147(16)
P2 0.0095(2) 0.0138(2) 0.0115(2) -0.00632(18) -0.00135(16) 0.00147(16)
P3 0.0089(2) 0.0131(2) 0.0134(2) -0.00589(18) -0.00130(16) 0.00174(16)
P4 0.0108(2) 0.0106(2) 0.0126(2) -0.00577(17) -0.00265(16) 0.00188(16)
P5 0.0139(2) 0.0145(2) 0.0105(2) -0.00628(18) -0.00365(16) 0.00175(17)
P6 0.0166(2) 0.0107(2) 0.0128(2) -0.00562(18) -0.00355(17) 0.00278(17)
O1 0.0125(6) 0.0175(6) 0.0103(6) -0.0084(5) -0.0029(5) 0.0016(5)
O2 0.0101(6) 0.0197(7) 0.0122(6) -0.0081(5) 0.0000(5) -0.0008(5)
O3 0.0095(6) 0.0148(6) 0.0141(6) -0.0064(5) -0.0013(5) 0.0028(5)
O4 0.0120(6) 0.0086(6) 0.0143(6) -0.0050(5) -0.0022(5) 0.0010(5)
O5 0.0188(6) 0.0143(6) 0.0121(6) -0.0088(5) -0.0062(5) 0.0012(5)
O6 0.0161(6) 0.0084(6) 0.0154(6) -0.0055(5) -0.0042(5) 0.0017(5)
N1 0.0132(7) 0.0175(8) 0.0145(7) -0.0089(6) -0.0032(6) 0.0009(6)
N2 0.0136(7) 0.0148(8) 0.0163(7) -0.0077(6) -0.0020(6) 0.0029(6)
N3 0.0231(8) 0.0156(8) 0.0141(8) -0.0085(7) -0.0058(6) 0.0043(6)
C1 0.0112(8) 0.0167(9) 0.0163(9) -0.0075(7) -0.0037(7) -0.0010(7)
C2 0.0207(10) 0.0204(10) 0.0223(10) -0.0085(8) 0.0003(8) 0.0036(8)
C3 0.0239(10) 0.0183(11) 0.0364(12) -0.0065(9) -0.0071(9) 0.0071(9)
C4 0.0131(9) 0.0207(11) 0.0368(12) -0.0038(8) -0.0040(8) -0.0068(9)
C5 0.0174(10) 0.0338(12) 0.0204(10) -0.0066(9) 0.0019(8) -0.0034(9)
C6 0.0165(9) 0.0252(11) 0.0172(9) -0.0062(8) -0.0024(7) 0.0026(8)
C7 0.0112(8) 0.0167(9) 0.0181(9) -0.0045(7) 0.0015(7) 0.0039(7)
C8 0.0248(10) 0.0224(11) 0.0325(11) -0.0131(9) -0.0067(9) 0.0078(9)
C9 0.0329(12) 0.0218(12) 0.0522(15) -0.0157(10) -0.0024(11) 0.0090(10)
C10 0.0376(13) 0.0242(12) 0.0404(14) -0.0087(10) 0.0036(11) 0.0175(10)
C11 0.0477(14) 0.0381(14) 0.0273(12) -0.0142(12) -0.0099(10) 0.0179(10)
C12 0.0332(11) 0.0297(12) 0.0224(10) -0.0140(10) -0.0089(9) 0.0080(9)
C13 0.0172(9) 0.0144(9) 0.0098(8) -0.0065(7) -0.0030(7) 0.0029(7)
C14 0.0190(9) 0.0201(10) 0.0178(9) -0.0064(8) -0.0063(7) -0.0003(8)
C15 0.0206(10) 0.0202(11) 0.0249(10) -0.0001(8) -0.0064(8) 0.0001(8)
C16 0.0326(11) 0.0132(10) 0.0226(10) -0.0071(9) -0.0058(8) 0.0019(8)
C17 0.0309(11) 0.0180(10) 0.0339(11) -0.0144(9) -0.0118(9) 0.0037(8)
C18 0.0192(9) 0.0155(10) 0.0301(11) -0.0083(8) -0.0085(8) 0.0048(8)
C19 0.0155(8) 0.0125(9) 0.0154(9) -0.0094(7) -0.0067(7) 0.0027(7)
C20 0.0171(9) 0.0132(9) 0.0164(9) -0.0055(7) -0.0045(7) 0.0018(7)
C21 0.0277(10) 0.0197(10) 0.0143(9) -0.0127(9) -0.0057(8) 0.0032(7)
C22 0.0297(10) 0.0192(10) 0.0233(10) -0.0171(9) -0.0170(8) 0.0098(8)
C23 0.0172(9) 0.0157(10) 0.0306(11) -0.0100(8) -0.0133(8) 0.0077(8)
C24 0.0145(9) 0.0156(9) 0.0205(9) -0.0098(8) -0.0055(7) 0.0020(7)
C25 0.0126(8) 0.0121(9) 0.0162(9) -0.0029(7) -0.0036(7) 0.0025(7)
C26 0.0179(9) 0.0176(10) 0.0206(10) -0.0092(8) -0.0018(7) 0.0029(7)
C27 0.0212(10) 0.0215(10) 0.0185(10) -0.0088(8) 0.0015(8) 0.0042(8)
C28 0.0242(10) 0.0266(11) 0.0147(9) -0.0082(9) -0.0025(8) -0.0002(8)
C29 0.0241(10) 0.0378(13) 0.0220(10) -0.0169(10) -0.0063(8) -0.0024(9)
C30 0.0178(9) 0.0303(11) 0.0183(9) -0.0130(9) -0.0010(7) -0.0003(8)
C31 0.0110(8) 0.0197(10) 0.0142(9) -0.0071(8) 0.0000(7) -0.0019(7)
C32 0.0162(9) 0.0236(11) 0.0245(10) -0.0118(8) -0.0020(8) 0.0023(8)
C33 0.0206(10) 0.0393(13) 0.0294(11) -0.0212(10) -0.0024(8) -0.0008(9)
C34 0.0186(10) 0.0511(15) 0.0315(12) -0.0200(10) -0.0087(9) 0.0013(10)
C35 0.0238(11) 0.0385(13) 0.0367(12) -0.0132(10) -0.0173(9) 0.0109(10)
C36 0.0176(9) 0.0255(11) 0.0250(10) -0.0109(9) -0.0073(8) 0.0041(8)
C37 0.0134(8) 0.0135(9) 0.0184(9) -0.0088(7) -0.0056(7) 0.0022(7)
C38 0.0168(9) 0.0157(9) 0.0197(9) -0.0106(8) -0.0039(7) 0.0033(7)
C39 0.0248(10) 0.0219(10) 0.0218(10) -0.0132(9) -0.0086(8) 0.0095(8)
C40 0.0221(10) 0.0157(10) 0.0342(11) -0.0075(8) -0.0122(9) 0.0096(8)
C41 0.0185(9) 0.0150(10) 0.0280(11) -0.0046(8) -0.0041(8) -0.0016(8)
C42 0.0191(9) 0.0167(10) 0.0184(9) -0.0085(8) -0.0054(7) 0.0015(7)
C43 0.0190(9) 0.0106(9) 0.0181(9) -0.0074(7) -0.0080(7) 0.0041(7)
C44 0.0216(10) 0.0186(10) 0.0266(10) -0.0115(8) -0.0096(8) 0.0058(8)
C45 0.0328(11) 0.0259(11) 0.0399(13) -0.0197(10) -0.0230(10) 0.0097(9)
C46 0.0524(14) 0.0254(12) 0.0280(11) -0.0234(11) -0.0259(10) 0.0085(9)
C47 0.0408(12) 0.0241(11) 0.0173(10) -0.0175(10) -0.0101(9) 0.0043(8)
C48 0.0235(10) 0.0172(10) 0.0196(9) -0.0109(8) -0.0070(8) 0.0044(7)
C49 0.0197(9) 0.0136(9) 0.0196(9) -0.0055(8) -0.0056(7) -0.0008(7)
C50 0.0204(10) 0.0185(10) 0.0253(10) -0.0081(8) -0.0057(8) 0.0056(8)
C51 0.0215(10) 0.0246(11) 0.0335(12) -0.0109(9) -0.0002(9) 0.0013(9)
C52 0.0172(10) 0.0263(12) 0.0395(13) -0.0035(9) -0.0062(9) -0.0093(9)
C53 0.0281(12) 0.0313(13) 0.0379(13) -0.0009(10) -0.0143(10) 0.0051(10)
C54 0.0281(11) 0.0316(12) 0.0260(11) -0.0057(10) -0.0065(9) 0.0071(9)
C55 0.0201(9) 0.0118(9) 0.0180(9) -0.0052(8) -0.0004(7) 0.0009(7)
C56 0.0183(9) 0.0174(10) 0.0210(10) -0.0077(8) -0.0023(7) 0.0033(8)
C57 0.0211(10) 0.0216(11) 0.0309(11) -0.0110(9) -0.0027(8) -0.0003(8)
C58 0.0310(11) 0.0191(11) 0.0364(12) -0.0159(9) -0.0007(9) 0.0029(9)
C59 0.0480(14) 0.0256(12) 0.0302(12) -0.0216(11) -0.0092(10) 0.0119(9)
C60 0.0426(13) 0.0229(11) 0.0243(11) -0.0196(10) -0.0114(9) 0.0080(8)
C61 0.0169(9) 0.0258(11) 0.0117(9) -0.0088(8) -0.0027(7) -0.0007(7)
C62 0.0191(10) 0.0267(11) 0.0345(12) -0.0108(9) -0.0070(9) 0.0010(9)
C63 0.0237(11) 0.0395(14) 0.0452(14) -0.0188(10) -0.0055(10) -0.0019(11)
C64 0.0199(11) 0.0579(16) 0.0371(13) -0.0183(11) -0.0088(9) -0.0033(11)
C65 0.0297(13) 0.0566(17) 0.0524(16) -0.0125(12) -0.0259(12) 0.0182(13)
C66 0.0285(12) 0.0401(14) 0.0408(13) -0.0148(11) -0.0186(10) 0.0167(11)
C67 0.0135(8) 0.0234(10) 0.0147(9) -0.0097(8) -0.0047(7) 0.0001(7)
C68 0.0176(10) 0.0314(12) 0.0208(10) -0.0016(9) -0.0012(8) 0.0084(9)
C69 0.0190(10) 0.0541(16) 0.0193(10) -0.0066(10) -0.0017(8) 0.0152(10)
C70 0.0172(10) 0.0538(15) 0.0174(10) -0.0167(10) 0.0009(8) -0.0085(9)
C71 0.0261(11) 0.0293(12) 0.0319(12) -0.0164(10) 0.0044(9) -0.0140(9)
C72 0.0283(11) 0.0238(11) 0.0242(10) -0.0171(9) 0.0012(8) -0.0033(8)

loop_
_atom_type_symbol
_atom_type_description
_atom_type_scat_dispersion_real
_atom_type_scat_dispersion_imag
_atom_type_scat_source
C C 0.0181 0.0091 'International Tables Vol C Tables 4.2.6.8 and 6.1.1.4'
H H 0.0000 0.0000 'International Tables Vol C Tables 4.2.6.8 and 6.1.1.4'
N N 0.0311 0.0180 'International Tables Vol C Tables 4.2.6.8 and 6.1.1.4'
O O 0.0492 0.0322 'International Tables Vol C Tables 4.2.6.8 and 6.1.1.4'
P P 0.2955 0.4335 'International Tables Vol C Tables 4.2.6.8 and 6.1.1.4'
Er Er -9.4367 3.9380 'International Tables Vol C Tables 4.2.6.8 and 6.1.1.4'

loop_
_geom_angle_atom_site_label_1
_geom_angle_atom_site_label_2
_geom_angle_atom_site_label_3
_geom_angle
O5 Er1 O2 92.13(4)
O5 Er1 O3 97.04(4)
O2 Er1 O3 169.38(4)
O5 Er1 O1 170.53(4)
O2 Er1 O1 82.61(4)
O3 Er1 O1 89.01(4)
O5 Er1 O4 89.95(4)
O2 Er1 O4 90.85(4)
O3 Er1 O4 83.83(4)
O1 Er1 O4 97.96(4)
O5 Er1 O6 83.61(4)
O2 Er1 O6 94.62(4)
O3 Er1 O6 91.72(4)
O1 Er1 O6 88.95(4)
O4 Er1 O6 171.69(4)
O1 P1 N1 116.98(7)
O1 P1 C19 109.57(7)
N1 P1 C19 107.30(8)
O1 P1 C13 107.39(8)
N1 P1 C13 110.38(8)
C19 P1 C13 104.52(8)
O2 P2 N1 116.79(7)
O2 P2 C7 107.00(8)
N1 P2 C7 111.27(9)
O2 P2 C1 108.06(8)
N1 P2 C1 107.42(8)
C7 P2 C1 105.72(8)
O3 P3 N2 116.58(7)
O3 P3 C31 109.14(8)
N2 P3 C31 107.80(8)
O3 P3 C25 107.99(8)
N2 P3 C25 108.51(8)
C31 P3 C25 106.37(8)
O4 P4 N2 116.80(8)
O4 P4 C37 108.98(7)
N2 P4 C37 105.89(8)
O4 P4 C43 106.10(8)
N2 P4 C43 112.78(8)
C37 P4 C43 105.75(8)
O5 P5 N3 117.71(8)
O5 P5 C67 108.46(8)
N3 P5 C67 106.12(9)
O5 P5 C61 107.16(8)
N3 P5 C61 110.78(9)
C67 P5 C61 106.01(8)
O6 P6 N3 117.35(8)
O6 P6 C55 109.81(8)
N3 P6 C55 106.46(9)
O6 P6 C49 107.48(8)
N3 P6 C49 108.59(9)
C55 P6 C49 106.68(9)
P1 O1 Er1 134.41(7)
P2 O2 Er1 134.61(7)
P3 O3 Er1 135.58(7)
P4 O4 Er1 130.64(7)
P5 O5 Er1 135.51(7)
P6 O6 Er1 134.67(7)
P2 N1 P1 127.95(10)
P4 N2 P3 124.64(10)
P5 N3 P6 124.76(10)
C2 C1 C6 118.96(17)
C2 C1 P2 118.64(14)
C6 C1 P2 122.10(15)
C1 C2 C3 120.46(18)
C1 C2 H2 119.8
C3 C2 H2 119.8
C4 C3 C2 120.2(2)
C4 C3 H3 119.9
C2 C3 H3 119.9
C5 C4 C3 119.71(18)
C5 C4 H4 120.1
C3 C4 H4 120.1
C4 C5 C6 120.11(19)
C4 C5 H5 119.9
C6 C5 H5 119.9
C1 C6 C5 120.47(19)
C1 C6 H6 119.8
C5 C6 H6 119.8
C8 C7 C12 119.37(19)
C8 C7 P2 121.24(15)
C12 C7 P2 119.36(16)
C7 C8 C9 120.3(2)
C7 C8 H8 119.9
C9 C8 H8 119.9
C10 C9 C8 120.1(2)
C10 C9 H9 120.0
C8 C9 H9 120.0
C9 C10 C11 120.0(2)
C9 C10 H10 120.0
C11 C10 H10 120.0
C10 C11 C12 120.4(2)
C10 C11 H11 119.8
C12 C11 H11 119.8
C7 C12 C11 119.8(2)
C7 C12 H12 120.1
C11 C12 H12 120.1
C14 C13 C18 119.33(17)
C14 C13 P1 121.28(15)
C18 C13 P1 119.39(14)
C13 C14 C15 120.08(19)
C13 C14 H14 120.0
C15 C14 H14 120.0
C16 C15 C14 120.20(19)
C16 C15 H15 119.9
C14 C15 H15 119.9
C15 C16 C17 119.94(19)
C15 C16 H16 120.0
C17 C16 H16 120.0
C18 C17 C16 119.96(19)
C18 C17 H17 120.0
C16 C17 H17 120.0
C17 C18 C13 120.45(18)
C17 C18 H18 119.8
C13 C18 H18 119.8
C24 C19 C20 119.33(16)
C24 C19 P1 121.47(14)
C20 C19 P1 119.16(13)
C21 C20 C19 120.25(17)
C21 C20 H20 119.9
C19 C20 H20 119.9
C22 C21 C20 120.10(18)
C22 C21 H21 120.0
C20 C21 H21 120.0
C23 C22 C21 120.03(17)
C23 C22 H22 120.0
C21 C22 H22 120.0
C22 C23 C24 120.10(17)
C22 C23 H23 120.0
C24 C23 H23 120.0
C23 C24 C19 120.18(17)
C23 C24 H24 119.9
C19 C24 H24 119.9
C26 C25 C30 118.93(17)
C26 C25 P3 121.90(15)
C30 C25 P3 119.17(14)
C27 C26 C25 120.53(18)
C27 C26 H26 119.7
C25 C26 H26 119.7
C28 C27 C26 120.17(18)
C28 C27 H27 119.9
C26 C27 H27 119.9
C27 C28 C29 119.91(18)
C27 C28 H28 120.0
C29 C28 H28 120.0
C28 C29 C30 120.32(19)
C28 C29 H29 119.8
C30 C29 H29 119.8
C29 C30 C25 120.14(18)
C29 C30 H30 119.9
C25 C30 H30 119.9
C36 C31 C32 119.64(17)
C36 C31 P3 120.74(15)
C32 C31 P3 119.60(14)
C33 C32 C31 120.23(19)
C33 C32 H32 119.9
C31 C32 H32 119.9
C34 C33 C32 120.0(2)
C34 C33 H33 120.0
C32 C33 H33 120.0
C33 C34 C35 120.05(19)
C33 C34 H34 120.0
C35 C34 H34 120.0
C34 C35 C36 120.3(2)
C34 C35 H35 119.8
C36 C35 H35 119.8
C31 C36 C35 119.8(2)
C31 C36 H36 120.1
C35 C36 H36 120.1
C38 C37 C42 119.21(17)
C38 C37 P4 120.21(14)
C42 C37 P4 120.37(14)
C39 C38 C37 120.40(18)
C39 C38 H38 119.8
C37 C38 H38 119.8
C38 C39 C40 120.12(18)
C38 C39 H39 119.9
C40 C39 H39 119.9
C41 C40 C39 119.77(18)
C41 C40 H40 120.1
C39 C40 H40 120.1
C42 C41 C40 120.30(18)
C42 C41 H41 119.9
C40 C41 H41 119.9
C41 C42 C37 120.18(18)
C41 C42 H42 119.9
C37 C42 H42 119.9
C44 C43 C48 119.02(17)
C44 C43 P4 121.55(15)
C48 C43 P4 119.42(14)
C45 C44 C43 120.37(19)
C45 C44 H44 119.8
C43 C44 H44 119.8
C46 C45 C44 120.3(2)
C46 C45 H45 119.8
C44 C45 H45 119.8
C45 C46 C47 119.80(19)
C45 C46 H46 120.1
C47 C46 H46 120.1
C48 C47 C46 120.2(2)
C48 C47 H47 119.9
C46 C47 H47 119.9
C47 C48 C43 120.28(19)
C47 C48 H48 119.9
C43 C48 H48 119.9
C50 C49 C54 119.18(18)
C50 C49 P6 121.31(15)
C54 C49 P6 119.39(16)
C49 C50 C51 120.49(19)
C49 C50 H50 119.8
C51 C50 H50 119.8
C52 C51 C50 120.0(2)
C52 C51 H51 120.0
C50 C51 H51 120.0
C51 C52 C53 119.9(2)
C51 C52 H52 120.1
C53 C52 H52 120.1
C54 C53 C52 120.1(2)
C54 C53 H53 120.0
C52 C53 H53 120.0
C53 C54 C49 120.2(2)
C53 C54 H54 119.9
C49 C54 H54 119.9
C56 C55 C60 119.12(19)
C56 C55 P6 120.18(15)
C60 C55 P6 120.69(16)
C57 C56 C55 120.27(19)
C57 C56 H56 119.9
C55 C56 H56 119.9
C58 C57 C56 120.3(2)
C58 C57 H57 119.9
C56 C57 H57 119.9
C59 C58 C57 119.9(2)
C59 C58 H58 120.0
C57 C58 H58 120.0
C58 C59 C60 120.3(2)
C58 C59 H59 119.8
C60 C59 H59 119.8
C59 C60 C55 120.1(2)
C59 C60 H60 120.0
C55 C60 H60 120.0
C62 C61 C66 119.32(19)
C62 C61 P5 120.14(15)
C66 C61 P5 120.54(17)
C61 C62 C63 120.7(2)
C61 C62 H62 119.7
C63 C62 H62 119.7
C64 C63 C62 120.2(2)
C64 C63 H63 119.9
C62 C63 H63 119.9
C63 C64 C65 119.7(2)
C63 C64 H64 120.1
C65 C64 H64 120.1
C66 C65 C64 120.6(2)
C66 C65 H65 119.7
C64 C65 H65 119.7
C65 C66 C61 119.5(2)
C65 C66 H66 120.2
C61 C66 H66 120.2
C72 C67 C68 119.35(18)
C72 C67 P5 119.89(15)
C68 C67 P5 120.76(15)
C69 C68 C67 119.7(2)
C69 C68 H68 120.1
C67 C68 H68 120.1
C70 C69 C68 120.5(2)
C70 C69 H69 119.7
C68 C69 H69 119.7
C71 C70 C69 119.82(19)
C71 C70 H70 120.1
C69 C70 H70 120.1
C70 C71 C72 120.1(2)
C70 C71 H71 119.9
C72 C71 H71 119.9
C67 C72 C71 120.5(2)
C67 C72 H72 119.8
C71 C72 H72 119.8

loop_
_geom_bond_atom_site_label_1
_geom_bond_atom_site_label_2
_geom_bond_distance
Er1 O5 2.2269(12)
Er1 O2 2.2315(12)
Er1 O3 2.2407(11)
Er1 O1 2.2416(12)
Er1 O4 2.2430(12)
Er1 O6 2.2452(12)
P1 O1 1.5208(13)
P1 N1 1.5917(15)
P1 C19 1.8004(18)
P1 C13 1.8108(18)
P2 O2 1.5179(13)
P2 N1 1.5888(15)
P2 C7 1.8051(19)
P2 C1 1.8140(18)
P3 O3 1.5196(13)
P3 N2 1.5959(15)
P3 C31 1.8035(18)
P3 C25 1.8103(18)
P4 O4 1.5237(13)
P4 N2 1.5885(15)
P4 C37 1.8058(18)
P4 C43 1.8093(18)
P5 O5 1.5174(13)
P5 N3 1.5887(16)
P5 C67 1.7984(18)
P5 C61 1.8110(19)
P6 O6 1.5170(12)
P6 N3 1.5933(16)
P6 C55 1.799(2)
P6 C49 1.8105(19)
C1 C2 1.387(3)
C1 C6 1.387(3)
C2 C3 1.389(3)
C2 H2 0.95
C3 C4 1.382(3)
C3 H3 0.95
C4 C5 1.380(3)
C4 H4 0.95
C5 C6 1.391(3)
C5 H5 0.95
C6 H6 0.95
C7 C8 1.385(3)
C7 C12 1.390(3)
C8 C9 1.392(3)
C8 H8 0.95
C9 C10 1.374(4)
C9 H9 0.95
C10 C11 1.377(4)
C10 H10 0.95
C11 C12 1.391(3)
C11 H11 0.95
C12 H12 0.95
C13 C14 1.386(3)
C13 C18 1.390(3)
C14 C15 1.396(3)
C14 H14 0.95
C15 C16 1.374(3)
C15 H15 0.95
C16 C17 1.390(3)
C16 H16 0.95
C17 C18 1.383(3)
C17 H17 0.95
C18 H18 0.95
C19 C24 1.392(3)
C19 C20 1.393(3)
C20 C21 1.387(3)
C20 H20 0.95
C21 C22 1.386(3)
C21 H21 0.95
C22 C23 1.382(3)
C22 H22 0.95
C23 C24 1.391(3)
C23 H23 0.95
C24 H24 0.95
C25 C26 1.393(3)
C25 C30 1.394(3)
C26 C27 1.388(3)
C26 H26 0.95
C27 C28 1.380(3)
C27 H27 0.95
C28 C29 1.383(3)
C28 H28 0.95
C29 C30 1.391(3)
C29 H29 0.95
C30 H30 0.95
C31 C36 1.388(3)
C31 C32 1.397(3)
C32 C33 1.387(3)
C32 H32 0.95
C33 C34 1.382(3)
C33 H33 0.95
C34 C35 1.387(3)
C34 H34 0.95
C35 C36 1.391(3)
C35 H35 0.95
C36 H36 0.95
C37 C38 1.390(3)
C37 C42 1.396(3)
C38 C39 1.385(3)
C38 H38 0.95
C39 C40 1.387(3)
C39 H39 0.95
C40 C41 1.386(3)
C40 H40 0.95
C41 C42 1.383(3)
C41 H41 0.95
C42 H42 0.95
C43 C44 1.391(3)
C43 C48 1.400(3)
C44 C45 1.387(3)
C44 H44 0.95
C45 C46 1.383(3)
C45 H45 0.95
C46 C47 1.389(3)
C46 H46 0.95
C47 C48 1.385(3)
C47 H47 0.95
C48 H48 0.95
C49 C50 1.381(3)
C49 C54 1.398(3)
C50 C51 1.390(3)
C50 H50 0.95
C51 C52 1.380(3)
C51 H51 0.95
C52 C53 1.388(4)
C52 H52 0.95
C53 C54 1.382(3)
C53 H53 0.95
C54 H54 0.95
C55 C56 1.391(3)
C55 C60 1.398(3)
C56 C57 1.387(3)
C56 H56 0.95
C57 C58 1.383(3)
C57 H57 0.95
C58 C59 1.380(3)
C58 H58 0.95
C59 C60 1.386(3)
C59 H59 0.95
C60 H60 0.95
C61 C62 1.386(3)
C61 C66 1.394(3)
C62 C63 1.391(3)
C62 H62 0.95
C63 C64 1.370(4)
C63 H63 0.95
C64 C65 1.391(4)
C64 H64 0.95
C65 C66 1.392(3)
C65 H65 0.95
C66 H66 0.95
C67 C72 1.382(3)
C67 C68 1.390(3)
C68 C69 1.386(3)
C68 H68 0.95
C69 C70 1.382(4)
C69 H69 0.95
C70 C71 1.371(3)
C70 H70 0.95
C71 C72 1.387(3)
C71 H71 0.95
C72 H72 0.95

loop_
_geom_torsion_atom_site_label_1
_geom_torsion_atom_site_label_2
_geom_torsion_atom_site_label_3
_geom_torsion_atom_site_label_4
_geom_torsion
N1 P1 O1 Er1 -22.72(13)
C19 P1 O1 Er1 -145.07(10)
C13 P1 O1 Er1 101.96(11)
O5 Er1 O1 P1 -34.6(3)
O2 Er1 O1 P1 22.03(10)
O3 Er1 O1 P1 -164.51(10)
O4 Er1 O1 P1 111.86(10)
O6 Er1 O1 P1 -72.77(10)
N1 P2 O2 Er1 25.41(14)
C7 P2 O2 Er1 -100.00(11)
C1 P2 O2 Er1 146.57(10)
O5 Er1 O2 P2 148.56(11)
O3 Er1 O2 P2 -61.7(3)
O1 Er1 O2 P2 -23.54(10)
O4 Er1 O2 P2 -121.46(11)
O6 Er1 O2 P2 64.79(11)
N2 P3 O3 Er1 -11.41(13)
C31 P3 O3 Er1 -133.79(10)
C25 P3 O3 Er1 110.98(10)
O5 Er1 O3 P3 101.50(10)
O2 Er1 O3 P3 -48.0(3)
O1 Er1 O3 P3 -85.80(10)
O4 Er1 O3 P3 12.31(10)
O6 Er1 O3 P3 -174.72(10)
N2 P4 O4 Er1 -38.15(12)
C37 P4 O4 Er1 -158.03(9)
C43 P4 O4 Er1 88.52(10)
O5 Er1 O4 P4 -83.26(9)
O2 Er1 O4 P4 -175.39(9)
O3 Er1 O4 P4 13.83(9)
O1 Er1 O4 P4 101.96(9)
O6 Er1 O4 P4 -44.1(3)
N3 P5 O5 Er1 8.49(14)
C67 P5 O5 Er1 128.89(10)
C61 P5 O5 Er1 -117.07(11)
O2 Er1 O5 P5 -90.84(11)
O3 Er1 O5 P5 94.53(11)
O1 Er1 O5 P5 -34.9(3)
O4 Er1 O5 P5 178.31(11)
O6 Er1 O5 P5 3.58(10)
N3 P6 O6 Er1 -15.81(14)
C55 P6 O6 Er1 -137.51(10)
C49 P6 O6 Er1 106.82(11)
O5 Er1 O6 P6 0.40(10)
O2 Er1 O6 P6 92.03(10)
O3 Er1 O6 P6 -96.50(10)
O1 Er1 O6 P6 174.52(10)
O4 Er1 O6 P6 -39.0(3)
O2 P2 N1 P1 -17.00(16)
C7 P2 N1 P1 106.24(13)
C1 P2 N1 P1 -138.50(12)
O1 P1 N1 P2 15.89(16)
C19 P1 N1 P2 139.41(12)
C13 P1 N1 P2 -107.27(13)
O4 P4 N2 P3 40.49(14)
C37 P4 N2 P3 162.00(11)
C43 P4 N2 P3 -82.81(13)
O3 P3 N2 P4 -17.15(15)
C31 P3 N2 P4 105.92(12)
C25 P3 N2 P4 -139.27(11)
O5 P5 N3 P6 -28.16(15)
C67 P5 N3 P6 -149.77(11)
C61 P5 N3 P6 95.60(13)
O6 P6 N3 P5 31.48(15)
C55 P6 N3 P5 154.89(12)
C49 P6 N3 P5 -90.58(13)
O2 P2 C1 C2 -80.55(16)
N1 P2 C1 C2 46.26(17)
C7 P2 C1 C2 165.16(15)
O2 P2 C1 C6 93.10(17)
N1 P2 C1 C6 -140.09(16)
C7 P2 C1 C6 -21.19(18)
C6 C1 C2 C3 -1.6(3)
P2 C1 C2 C3 172.24(16)
C1 C2 C3 C4 -0.8(3)
C2 C3 C4 C5 2.0(3)
C3 C4 C5 C6 -0.9(3)
C2 C1 C6 C5 2.7(3)
P2 C1 C6 C5 -170.92(16)
C4 C5 C6 C1 -1.4(3)
O2 P2 C7 C8 158.63(15)
N1 P2 C7 C8 29.95(18)
C1 P2 C7 C8 -86.36(17)
O2 P2 C7 C12 -23.52(17)
N1 P2 C7 C12 -152.19(15)
C1 P2 C7 C12 91.50(16)
C12 C7 C8 C9 -1.1(3)
P2 C7 C8 C9 176.73(16)
C7 C8 C9 C10 0.1(3)
C8 C9 C10 C11 1.0(4)
C9 C10 C11 C12 -1.2(4)
C8 C7 C12 C11 1.0(3)
P2 C7 C12 C11 -176.89(17)
C10 C11 C12 C7 0.1(4)
O1 P1 C13 C14 -3.59(17)
N1 P1 C13 C14 124.99(15)
C19 P1 C13 C14 -119.94(15)
O1 P1 C13 C18 176.49(14)
N1 P1 C13 C18 -54.93(17)
C19 P1 C13 C18 60.15(16)
C18 C13 C14 C15 1.5(3)
P1 C13 C14 C15 -178.45(15)
C13 C14 C15 C16 -1.4(3)
C14 C15 C16 C17 -0.1(3)
C15 C16 C17 C18 1.6(3)
C16 C17 C18 C13 -1.5(3)
C14 C13 C18 C17 0.0(3)
P1 C13 C18 C17 179.89(16)
O1 P1 C19 C24 112.63(15)
N1 P1 C19 C24 -15.32(17)
C13 P1 C19 C24 -132.54(15)
O1 P1 C19 C20 -64.91(16)
N1 P1 C19 C20 167.14(14)
C13 P1 C19 C20 49.92(16)
C24 C19 C20 C21 -0.9(3)
P1 C19 C20 C21 176.71(14)
C19 C20 C21 C22 -0.2(3)
C20 C21 C22 C23 0.8(3)
C21 C22 C23 C24 -0.4(3)
C22 C23 C24 C19 -0.6(3)
C20 C19 C24 C23 1.3(3)
P1 C19 C24 C23 -176.27(14)
O3 P3 C25 C26 148.43(15)
N2 P3 C25 C26 -84.36(16)
C31 P3 C25 C26 31.39(18)
O3 P3 C25 C30 -30.80(17)
N2 P3 C25 C30 96.41(16)
C31 P3 C25 C30 -147.84(15)
C30 C25 C26 C27 0.7(3)
P3 C25 C26 C27 -178.50(15)
C25 C26 C27 C28 -0.6(3)
C26 C27 C28 C29 0.0(3)
C27 C28 C29 C30 0.3(3)
C28 C29 C30 C25 -0.2(3)
C26 C25 C30 C29 -0.4(3)
P3 C25 C30 C29 178.89(16)
O3 P3 C31 C36 -14.75(18)
N2 P3 C31 C36 -142.26(15)
C25 P3 C31 C36 101.52(16)
O3 P3 C31 C32 163.61(14)
N2 P3 C31 C32 36.10(17)
C25 P3 C31 C32 -80.12(16)
C36 C31 C32 C33 -0.9(3)
P3 C31 C32 C33 -179.27(15)
C31 C32 C33 C34 0.1(3)
C32 C33 C34 C35 0.8(3)
C33 C34 C35 C36 -0.8(3)
C32 C31 C36 C35 0.9(3)
P3 C31 C36 C35 179.21(16)
C34 C35 C36 C31 0.0(3)
O4 P4 C37 C38 111.85(15)
N2 P4 C37 C38 -14.57(17)
C43 P4 C37 C38 -134.47(15)
O4 P4 C37 C42 -62.86(16)
N2 P4 C37 C42 170.72(15)
C43 P4 C37 C42 50.82(17)
C42 C37 C38 C39 1.3(3)
P4 C37 C38 C39 -173.46(15)
C37 C38 C39 C40 -0.3(3)
C38 C39 C40 C41 -0.5(3)
C39 C40 C41 C42 0.4(3)
C40 C41 C42 C37 0.5(3)
C38 C37 C42 C41 -1.4(3)
P4 C37 C42 C41 173.35(15)
O4 P4 C43 C44 -149.45(15)
N2 P4 C43 C44 -20.39(18)
C37 P4 C43 C44 94.88(16)
O4 P4 C43 C48 31.95(16)
N2 P4 C43 C48 161.01(14)
C37 P4 C43 C48 -83.71(16)
C48 C43 C44 C45 0.7(3)
P4 C43 C44 C45 -177.90(15)
C43 C44 C45 C46 0.5(3)
C44 C45 C46 C47 -0.9(3)
C45 C46 C47 C48 0.0(3)
C46 C47 C48 C43 1.2(3)
C44 C43 C48 C47 -1.6(3)
P4 C43 C48 C47 177.06(15)
O6 P6 C49 C50 -8.38(19)
N3 P6 C49 C50 119.51(17)
C55 P6 C49 C50 -126.11(17)
O6 P6 C49 C54 175.79(17)
N3 P6 C49 C54 -56.32(19)
C55 P6 C49 C54 58.06(19)
C54 C49 C50 C51 3.2(3)
P6 C49 C50 C51 -172.67(16)
C49 C50 C51 C52 -0.9(3)
C50 C51 C52 C53 -1.6(3)
C51 C52 C53 C54 1.9(4)
C52 C53 C54 C49 0.3(4)
C50 C49 C54 C53 -2.9(3)
P6 C49 C54 C53 173.06(19)
O6 P6 C55 C56 -19.31(18)
N3 P6 C55 C56 -147.31(15)
C49 P6 C55 C56 96.87(16)
O6 P6 C55 C60 161.98(16)
N3 P6 C55 C60 33.98(19)
C49 P6 C55 C60 -81.84(18)
C60 C55 C56 C57 1.4(3)
P6 C55 C56 C57 -177.31(15)
C55 C56 C57 C58 0.3(3)
C56 C57 C58 C59 -1.3(3)
C57 C58 C59 C60 0.6(3)
C58 C59 C60 C55 1.2(4)
C56 C55 C60 C59 -2.2(3)
P6 C55 C60 C59 176.54(17)
O5 P5 C61 C62 -21.26(18)
N3 P5 C61 C62 -150.88(16)
C67 P5 C61 C62 94.43(17)
O5 P5 C61 C66 158.39(17)
N3 P5 C61 C66 28.77(19)
C67 P5 C61 C66 -85.93(19)
C66 C61 C62 C63 1.3(3)
P5 C61 C62 C63 -179.04(17)
C61 C62 C63 C64 0.0(3)
C62 C63 C64 C65 -1.1(4)
C63 C64 C65 C66 1.1(4)
C64 C65 C66 C61 0.2(4)
C62 C61 C66 C65 -1.4(3)
P5 C61 C66 C65 178.96(19)
O5 P5 C67 C72 22.22(18)
N3 P5 C67 C72 149.58(16)
C61 P5 C67 C72 -92.58(17)
O5 P5 C67 C68 -158.46(16)
N3 P5 C67 C68 -31.11(18)
C61 P5 C67 C68 86.74(18)
C72 C67 C68 C69 0.6(3)
P5 C67 C68 C69 -178.74(17)
C67 C68 C69 C70 -0.2(3)
C68 C69 C70 C71 -0.5(3)
C69 C70 C71 C72 0.9(3)
C68 C67 C72 C71 -0.2(3)
P5 C67 C72 C71 179.08(16)
C70 C71 C72 C67 -0.5(3)
